data_7704532
loop_
_publ_author_name
'Levitskiy, Oleg A.'
'Aglamazova, Olga I.'
'Grishin, Yuri K.'
'Paseshnichenko, Ksenia A.'
'Soloshonok, Vadim A.'
'Moriwaki, Hiroki'
'Magdesieva, Tatiana V.'

_publ_section_title
;
 Solvent-triggered stereoselectivity of \a,\a-cyclopropanation of amino
 acids in the Ni(ii) chiral coordination environment.
;
_journal_issue 25
_journal_name_full 'Dalton transactions (Cambridge, England : 2003)'
_journal_page_first 8636
_journal_page_last 8644
_journal_paper_doi 10.1039/d0dt01578d
_journal_volume 49
_journal_year 2020
_chemical_absolute_configuration ad
_chemical_formula_moiety 'C31 H29 N3 Ni O5'
_chemical_formula_sum 'C31 H29 N3 Ni O5'
_chemical_formula_weight 582.28
_chemical_name_systematic
((1R,2S)-1-(((E)-(2-((((S)-1-Benzyl-2-pyrrolidinyl)carbonyl)amino)-phenyl)-(phenyl)methylidene)amine)-2-(methoxycarbonyl)cyclopropanecarboxylato-N,N',N'',O)-nickel(ii)
_space_group_crystal_system orthorhombic
_space_group_IT_number 19
_space_group_name_Hall 'P 2ac 2ab'
_space_group_name_H-M_alt 'P 21 21 21'
_atom_sites_solution_hydrogens geom
_audit_creation_method SHELXL-2018/3
_audit_update_record
;
2020-04-26 deposited with the CCDC.	2020-06-01 downloaded from the CCDC.
;
_cell_angle_alpha 90
_cell_angle_beta 90
_cell_angle_gamma 90
_cell_formula_units_Z 4
_cell_length_a 8.5849(2)
_cell_length_b 10.7515(2)
_cell_length_c 29.4255(5)
_cell_measurement_reflns_used 22841
_cell_measurement_temperature 292(2)
_cell_measurement_theta_max 69.89
_cell_measurement_theta_min 6.38
_cell_volume 2715.99(9)
_computing_cell_refinement 'STOE X-AREA (Stoe & Cie, 2012)'
_computing_data_collection 'STOE X-AREA (Stoe & Cie, 2012)'
_computing_data_reduction 'STOE X-AREA (Stoe & Cie, 2012)'
_computing_publication_material 'PLATON (Spek, 2009)'
_computing_structure_refinement 'SHELXL-2018/3 (Sheldrick, 2015)'
_computing_structure_solution 'SHELXT (Sheldrick, 2015)'
_diffrn_ambient_temperature 292(2)
_diffrn_detector Pilatus100K
_diffrn_detector_area_resol_mean 5.81
_diffrn_detector_type STOE
_diffrn_measured_fraction_theta_full 0.991
_diffrn_measured_fraction_theta_max 0.988
_diffrn_measurement_details '3039 frames, detector distance 42 mm'
_diffrn_measurement_device_type 'Stoe STADI VARI'
_diffrn_measurement_method 'rotation method'
_diffrn_radiation_collimation 'focusing mirrors'
_diffrn_radiation_monochromator none
_diffrn_radiation_polarisn_norm 0
_diffrn_radiation_source 'microfocus sealed tube'
_diffrn_radiation_type CuK\a
_diffrn_radiation_wavelength 1.54186
_diffrn_reflns_av_unetI/netI 0.0179
_diffrn_reflns_Laue_measured_fraction_full 0.991
_diffrn_reflns_Laue_measured_fraction_max 0.988
_diffrn_reflns_limit_h_max 10
_diffrn_reflns_limit_h_min -10
_diffrn_reflns_limit_k_max 11
_diffrn_reflns_limit_k_min -13
_diffrn_reflns_limit_l_max 35
_diffrn_reflns_limit_l_min -20
_diffrn_reflns_number 32624
_diffrn_reflns_point_group_measured_fraction_full 0.986
_diffrn_reflns_point_group_measured_fraction_max 0.981
_diffrn_reflns_theta_full 67.686
_diffrn_reflns_theta_max 69.783
_diffrn_reflns_theta_min 5.095
_diffrn_source 'Cu GeniX 3D'
_diffrn_source_current 0.600
_diffrn_source_power 0.030
_diffrn_source_voltage 50
_exptl_absorpt_coefficient_mu 1.415
_exptl_absorpt_correction_T_max 0.960
_exptl_absorpt_correction_T_min 0.775
_exptl_absorpt_correction_type multi-scan
_exptl_absorpt_process_details '(Blessing, 1995)'
_exptl_crystal_colour red
_exptl_crystal_density_diffrn 1.424
_exptl_crystal_density_meas ?
_exptl_crystal_description 'platelike fragment'
_exptl_crystal_F_000 1216
_exptl_crystal_recrystallization_method 'Re-crystallisation from solvent'
_exptl_crystal_size_max 0.16
_exptl_crystal_size_mid 0.12
_exptl_crystal_size_min 0.03
_refine_diff_density_max 0.473
_refine_diff_density_min -0.375
_refine_diff_density_rms 0.043
_refine_ls_abs_structure_details
;
 Flack x determined using 1901 quotients [(I+)-(I-)]/[(I+)+(I-)]
 (Parsons, Flack and Wagner, Acta Cryst. B69 (2013) 249-259).
;
_refine_ls_abs_structure_Flack 0.00(2)
_refine_ls_extinction_method none
_refine_ls_goodness_of_fit_ref 1.090
_refine_ls_hydrogen_treatment constr
_refine_ls_matrix_type full
_refine_ls_number_parameters 363
_refine_ls_number_reflns 32624
_refine_ls_number_restraints 0
_refine_ls_restrained_S_all 1.090
_refine_ls_R_factor_all 0.0664
_refine_ls_R_factor_gt 0.0629
_refine_ls_shift/su_max 0.000
_refine_ls_shift/su_mean 0.000
_refine_ls_structure_factor_coef Fsqd
_refine_ls_weighting_details 'w=1/[\s^2^(Fo^2^)+(0.1380P)^2^+0.0712P] where P=(Fo^2^+2Fc^2^)/3'
_refine_ls_weighting_scheme calc
_refine_ls_wR_factor_gt 0.1799
_refine_ls_wR_factor_ref 0.1840
_reflns_Friedel_coverage 0.735
_reflns_Friedel_fraction_full 0.980
_reflns_Friedel_fraction_max 0.971
_reflns_number_gt 29416
_reflns_number_total 32624
_reflns_threshold_expression 'I > 2\s(I)'
_cod_data_source_file d0dt01578d2.cif
_cod_data_source_block cyprop
_cod_depositor_comments
;
The following automatic conversions were performed:

data item '_exptl_crystal_density_meas' value 'not measured' was
changed to '?' -- the value is perceived as not measured.

Automatic conversion script
Id: cif_fix_values 7556 2019-12-06 15:28:31Z antanas 

 Adding full bibliography for 7704532.cif.
;
_cod_database_code 7704532
_shelx_shelxl_version_number 2018/3
_shelx_space_group_comment
;
The symmetry employed for this shelxl refinement is uniquely defined
by the following loop, which should always be used as a source of
symmetry information in preference to the above space-group names.
They are only intended as comments.
;

loop_
_space_group_symop_operation_xyz
'x, y, z'
'-x+1/2, -y, z+1/2'
'x+1/2, -y+1/2, -z'
'-x, y+1/2, -z+1/2'

loop_
_atom_site_label
_atom_site_type_symbol
_atom_site_fract_x
_atom_site_fract_y
_atom_site_fract_z
_atom_site_U_iso_or_equiv
_atom_site_adp_type
_atom_site_occupancy
_atom_site_site_symmetry_order
_atom_site_calc_flag
_atom_site_refinement_flags_posn
_atom_site_refinement_flags_adp
_atom_site_refinement_flags_occupancy
_atom_site_disorder_assembly
_atom_site_disorder_group
Ni1 Ni 0.32035(9) 0.47250(8) 0.38427(3) 0.0471(3) Uani 1 1 d . . . . .
O1 O 0.1821(5) 0.3375(4) 0.38113(16) 0.0582(9) Uani 1 1 d . . . . .
O2 O 0.1869(6) 0.1308(4) 0.3734(2) 0.0787(14) Uani 1 1 d . . . . .
O3 O 0.7237(5) 0.3355(5) 0.33271(17) 0.0692(12) Uani 1 1 d . . . . .
O4 O 0.5803(7) 0.3376(5) 0.26927(18) 0.0769(13) Uani 1 1 d . . . . .
O5 O 0.4875(7) 0.8066(5) 0.3651(2) 0.0843(17) Uani 1 1 d . . . . .
N1 N 0.4710(5) 0.3568(4) 0.39904(16) 0.0447(9) Uani 1 1 d . . . . .
N2 N 0.4517(5) 0.6077(4) 0.39363(17) 0.0498(10) Uani 1 1 d . . . . .
N3 N 0.1663(5) 0.5921(4) 0.36480(18) 0.0544(10) Uani 1 1 d . . . . .
C1 C 0.2523(7) 0.2311(5) 0.3775(2) 0.0561(13) Uani 1 1 d . . . . .
C2 C 0.4259(6) 0.2414(5) 0.3769(2) 0.0493(12) Uani 1 1 d . . . . .
C3 C 0.5881(6) 0.3702(4) 0.42601(18) 0.0439(10) Uani 1 1 d . . . . .
C4 C 0.6299(5) 0.4938(4) 0.44331(19) 0.0462(11) Uani 1 1 d . . . . .
C5 C 0.7360(7) 0.4969(5) 0.4801(2) 0.0571(13) Uani 1 1 d . . . . .
H5 H 0.771950 0.422404 0.492248 0.068 Uiso 1 1 calc R U . . .
C6 C 0.7874(8) 0.6076(6) 0.4985(3) 0.0674(16) Uani 1 1 d . . . . .
H6 H 0.854989 0.608463 0.523138 0.081 Uiso 1 1 calc R U . . .
C7 C 0.7359(9) 0.7166(6) 0.4793(3) 0.0703(17) Uani 1 1 d . . . . .
H7 H 0.773249 0.791904 0.490432 0.084 Uiso 1 1 calc R U . . .
C8 C 0.6312(7) 0.7175(5) 0.4442(3) 0.0607(14) Uani 1 1 d . . . . .
H8 H 0.598203 0.793319 0.432462 0.073 Uiso 1 1 calc R U . . .
C9 C 0.5724(6) 0.6072(5) 0.4254(2) 0.0484(11) Uani 1 1 d . . . . .
C10 C 0.4104(8) 0.7115(5) 0.3694(2) 0.0599(14) Uani 1 1 d . . . . .
C11 C 0.2549(7) 0.7022(5) 0.3466(2) 0.0575(13) Uani 1 1 d . . . . .
H11 H 0.270527 0.691586 0.313858 0.069 Uiso 1 1 calc R U . . .
C12 C 0.1509(9) 0.8154(6) 0.3547(3) 0.076(2) Uani 1 1 d . . . . .
H12A H 0.093264 0.836188 0.327426 0.092 Uiso 1 1 calc R U . . .
H12B H 0.212865 0.886802 0.363645 0.092 Uiso 1 1 calc R U . . .
C13 C 0.0393(11) 0.7779(8) 0.3931(3) 0.088(2) Uani 1 1 d . . . . .
H13A H -0.067964 0.781682 0.382848 0.106 Uiso 1 1 calc R U . . .
H13B H 0.051517 0.832597 0.419076 0.106 Uiso 1 1 calc R U . . .
C14 C 0.0846(9) 0.6441(6) 0.4055(3) 0.0687(16) Uani 1 1 d . . . . .
H14A H 0.153048 0.643386 0.431717 0.082 Uiso 1 1 calc R U . . .
H14B H -0.007417 0.595412 0.412479 0.082 Uiso 1 1 calc R U . . .
C15 C 0.0431(7) 0.5481(7) 0.3317(3) 0.0665(16) Uani 1 1 d . . . . .
H15A H -0.000476 0.470854 0.343046 0.080 Uiso 1 1 calc R U . . .
H15B H -0.040159 0.609046 0.331062 0.080 Uiso 1 1 calc R U . . .
C16 C 0.0993(8) 0.5273(7) 0.2838(2) 0.0664(15) Uani 1 1 d . . . . .
C17 C 0.1917(12) 0.4258(9) 0.2722(3) 0.087(2) Uani 1 1 d . . . . .
H17 H 0.223952 0.370590 0.294619 0.104 Uiso 1 1 calc R U . . .
C18 C 0.2363(13) 0.4060(11) 0.2274(3) 0.097(3) Uani 1 1 d . . . . .
H18 H 0.302376 0.340062 0.220558 0.116 Uiso 1 1 calc R U . . .
C19 C 0.1856(13) 0.4805(11) 0.1936(3) 0.100(3) Uani 1 1 d . . . . .
H19 H 0.212849 0.464045 0.163595 0.120 Uiso 1 1 calc R U . . .
C20 C 0.0931(14) 0.5811(12) 0.2040(3) 0.110(4) Uani 1 1 d . . . . .
H20 H 0.059462 0.634229 0.181079 0.132 Uiso 1 1 calc R U . . .
C21 C 0.0493(10) 0.6036(8) 0.2494(3) 0.086(2) Uani 1 1 d . . . . .
H21 H -0.014323 0.671115 0.256145 0.104 Uiso 1 1 calc R U . . .
C22 C 0.6792(7) 0.2608(5) 0.44303(18) 0.0470(10) Uani 1 1 d . . . . .
C23 C 0.8304(7) 0.2381(5) 0.4306(2) 0.0538(12) Uani 1 1 d . . . . .
H23 H 0.881774 0.292688 0.411192 0.065 Uiso 1 1 calc R U . . .
C24 C 0.9067(8) 0.1337(6) 0.4470(3) 0.0670(16) Uani 1 1 d . . . . .
H24 H 1.008158 0.116688 0.437829 0.080 Uiso 1 1 calc R U . . .
C25 C 0.8323(9) 0.0553(6) 0.4768(3) 0.0745(19) Uani 1 1 d . . . . .
H25 H 0.884289 -0.013914 0.488118 0.089 Uiso 1 1 calc R U . . .
C26 C 0.6821(10) 0.0785(7) 0.4899(3) 0.0747(17) Uani 1 1 d . . . . .
H26 H 0.632884 0.025348 0.510257 0.090 Uiso 1 1 calc R U . . .
C27 C 0.6028(8) 0.1811(6) 0.4728(2) 0.0580(13) Uani 1 1 d . . . . .
H27 H 0.500133 0.196176 0.481242 0.070 Uiso 1 1 calc R U . . .
C28 C 0.4909(7) 0.2161(6) 0.3283(2) 0.0589(13) Uani 1 1 d . . . . .
H28 H 0.416020 0.186277 0.305673 0.071 Uiso 1 1 calc R U . . .
C29 C 0.5240(7) 0.1306(5) 0.3675(2) 0.0588(14) Uani 1 1 d . . . . .
H29A H 0.473120 0.050027 0.367518 0.071 Uiso 1 1 calc R U . . .
H29B H 0.628981 0.130289 0.379708 0.071 Uiso 1 1 calc R U . . .
C30 C 0.6137(8) 0.3014(6) 0.3117(2) 0.0588(13) Uani 1 1 d . . . . .
C31 C 0.6800(14) 0.4359(11) 0.2514(3) 0.106(3) Uani 1 1 d . . . . .
H31A H 0.657887 0.512355 0.266987 0.160 Uiso 1 1 calc R U . . .
H31B H 0.660556 0.446128 0.219530 0.160 Uiso 1 1 calc R U . . .
H31C H 0.787213 0.413860 0.256052 0.160 Uiso 1 1 calc R U . . .

loop_
_atom_site_aniso_label
_atom_site_aniso_U_11
_atom_site_aniso_U_22
_atom_site_aniso_U_33
_atom_site_aniso_U_23
_atom_site_aniso_U_13
_atom_site_aniso_U_12
Ni1 0.0467(4) 0.0407(4) 0.0537(5) 0.0034(4) -0.0009(3) -0.0007(3)
O1 0.0500(19) 0.053(2) 0.072(3) 0.0058(18) -0.003(2) -0.0046(15)
O2 0.071(3) 0.051(2) 0.114(4) -0.005(2) -0.002(3) -0.017(2)
O3 0.063(3) 0.080(3) 0.064(3) -0.003(2) -0.001(2) -0.010(2)
O4 0.088(3) 0.086(3) 0.057(3) 0.004(3) -0.005(2) -0.008(3)
O5 0.098(4) 0.050(2) 0.105(4) 0.025(3) -0.016(3) -0.018(2)
N1 0.047(2) 0.0379(19) 0.049(2) 0.0007(17) 0.0013(16) -0.0028(15)
N2 0.051(2) 0.042(2) 0.056(3) 0.0039(19) 0.0016(18) 0.0003(17)
N3 0.049(2) 0.053(2) 0.061(3) 0.011(2) 0.004(2) 0.003(2)
C1 0.060(3) 0.048(3) 0.060(4) 0.001(2) -0.003(3) -0.006(2)
C2 0.052(3) 0.046(2) 0.050(3) -0.002(2) -0.003(2) -0.006(2)
C3 0.044(2) 0.041(2) 0.046(3) 0.000(2) 0.0021(19) -0.0011(18)
C4 0.047(2) 0.042(2) 0.050(3) -0.004(2) 0.0009(18) -0.0027(17)
C5 0.054(3) 0.054(3) 0.062(3) -0.005(2) -0.006(2) 0.001(2)
C6 0.071(4) 0.064(3) 0.067(4) -0.017(3) -0.012(3) -0.007(3)
C7 0.079(4) 0.053(3) 0.078(5) -0.023(3) 0.002(3) -0.009(3)
C8 0.066(3) 0.042(3) 0.075(4) -0.011(3) 0.005(3) -0.004(2)
C9 0.049(3) 0.041(2) 0.055(3) 0.000(2) 0.008(2) -0.0007(19)
C10 0.064(3) 0.045(3) 0.071(4) 0.005(3) 0.004(3) 0.000(2)
C11 0.066(3) 0.048(3) 0.059(3) 0.012(2) 0.004(3) 0.002(2)
C12 0.081(5) 0.053(3) 0.095(6) 0.016(3) -0.006(4) 0.015(3)
C13 0.105(6) 0.076(4) 0.084(6) 0.007(4) 0.010(4) 0.034(4)
C14 0.072(4) 0.067(4) 0.067(4) 0.013(3) 0.008(3) 0.012(3)
C15 0.049(3) 0.073(4) 0.078(4) 0.018(3) -0.008(3) 0.005(3)
C16 0.062(3) 0.074(4) 0.063(4) 0.013(3) -0.011(3) -0.015(3)
C17 0.103(6) 0.094(5) 0.063(4) 0.006(4) -0.008(4) 0.007(5)
C18 0.111(6) 0.112(7) 0.068(5) -0.008(5) -0.004(4) -0.017(6)
C19 0.115(7) 0.122(8) 0.062(4) 0.004(5) -0.009(4) -0.056(7)
C20 0.134(8) 0.124(8) 0.072(6) 0.045(6) -0.038(6) -0.060(7)
C21 0.092(5) 0.086(5) 0.082(6) 0.031(4) -0.028(4) -0.015(4)
C22 0.053(2) 0.043(2) 0.045(2) 0.0005(19) -0.002(2) -0.003(2)
C23 0.052(3) 0.055(3) 0.055(3) 0.005(2) 0.000(2) -0.002(2)
C24 0.058(3) 0.056(3) 0.086(5) -0.002(3) -0.011(3) 0.009(3)
C25 0.076(4) 0.051(3) 0.097(5) 0.012(3) -0.025(4) 0.001(3)
C26 0.085(4) 0.060(3) 0.078(4) 0.022(3) -0.006(4) -0.007(3)
C27 0.064(3) 0.053(3) 0.057(3) 0.012(3) 0.002(3) 0.000(2)
C28 0.066(3) 0.054(3) 0.057(3) -0.007(3) -0.001(2) -0.006(2)
C29 0.068(3) 0.041(3) 0.068(4) -0.008(2) -0.006(3) 0.000(2)
C30 0.064(3) 0.061(3) 0.051(3) -0.006(3) 0.001(3) 0.001(3)
C31 0.117(7) 0.130(8) 0.073(5) 0.029(5) 0.007(5) -0.025(6)

loop_
_atom_type_symbol
_atom_type_description
_atom_type_scat_dispersion_real
_atom_type_scat_dispersion_imag
_atom_type_scat_source
C C 0.0181 0.0091 'International Tables Vol C Tables 4.2.6.8 and 6.1.1.4'
H H 0.0000 0.0000 'International Tables Vol C Tables 4.2.6.8 and 6.1.1.4'
N N 0.0311 0.0180 'International Tables Vol C Tables 4.2.6.8 and 6.1.1.4'
O O 0.0492 0.0322 'International Tables Vol C Tables 4.2.6.8 and 6.1.1.4'
Ni Ni -3.0029 0.5091 'International Tables Vol C Tables 4.2.6.8 and 6.1.1.4'

loop_
_geom_angle_atom_site_label_1
_geom_angle_atom_site_label_2
_geom_angle_atom_site_label_3
_geom_angle
_geom_angle_site_symmetry_1
_geom_angle_site_symmetry_3
_geom_angle_publ_flag
N1 Ni1 N2 93.83(18) . . ?
N1 Ni1 O1 86.20(18) . . ?
N2 Ni1 O1 174.1(2) . . ?
N1 Ni1 N3 176.3(2) . . ?
N2 Ni1 N3 86.5(2) . . ?
O1 Ni1 N3 93.86(19) . . ?
C1 O1 Ni1 113.1(4) . . ?
C30 O4 C31 114.9(6) . . ?
C3 N1 C2 125.4(5) . . ?
C3 N1 Ni1 128.0(4) . . ?
C2 N1 Ni1 106.4(3) . . ?
C10 N2 C9 122.9(5) . . ?
C10 N2 Ni1 113.7(4) . . ?
C9 N2 Ni1 123.1(4) . . ?
C14 N3 C11 103.2(5) . . ?
C14 N3 C15 107.7(5) . . ?
C11 N3 C15 111.8(5) . . ?
C14 N3 Ni1 109.4(4) . . ?
C11 N3 Ni1 106.4(3) . . ?
C15 N3 Ni1 117.4(4) . . ?
O2 C1 O1 125.0(6) . . ?
O2 C1 C2 121.5(6) . . ?
O1 C1 C2 113.5(5) . . ?
N1 C2 C29 128.1(5) . . ?
N1 C2 C1 108.9(5) . . ?
C29 C2 C1 120.6(5) . . ?
N1 C2 C28 117.7(4) . . ?
C29 C2 C28 59.1(4) . . ?
C1 C2 C28 110.9(5) . . ?
N1 C3 C4 120.4(5) . . ?
N1 C3 C22 121.7(4) . . ?
C4 C3 C22 117.8(4) . . ?
C5 C4 C9 119.2(5) . . ?
C5 C4 C3 116.4(4) . . ?
C9 C4 C3 124.4(5) . . ?
C6 C5 C4 121.7(6) . . ?
C6 C5 H5 119.1 . . ?
C4 C5 H5 119.1 . . ?
C7 C6 C5 118.2(6) . . ?
C7 C6 H6 120.9 . . ?
C5 C6 H6 120.9 . . ?
C8 C7 C6 121.7(6) . . ?
C8 C7 H7 119.1 . . ?
C6 C7 H7 119.1 . . ?
C7 C8 C9 121.9(6) . . ?
C7 C8 H8 119.1 . . ?
C9 C8 H8 119.1 . . ?
N2 C9 C8 121.9(5) . . ?
N2 C9 C4 120.7(5) . . ?
C8 C9 C4 117.2(5) . . ?
O5 C10 N2 126.4(6) . . ?
O5 C10 C11 119.4(6) . . ?
N2 C10 C11 114.2(5) . . ?
C10 C11 N3 110.1(5) . . ?
C10 C11 C12 113.4(6) . . ?
N3 C11 C12 106.0(5) . . ?
C10 C11 H11 109.1 . . ?
N3 C11 H11 109.1 . . ?
C12 C11 H11 109.1 . . ?
C11 C12 C13 105.7(6) . . ?
C11 C12 H12A 110.6 . . ?
C13 C12 H12A 110.6 . . ?
C11 C12 H12B 110.6 . . ?
C13 C12 H12B 110.6 . . ?
H12A C12 H12B 108.7 . . ?
C12 C13 C14 105.2(6) . . ?
C12 C13 H13A 110.7 . . ?
C14 C13 H13A 110.7 . . ?
C12 C13 H13B 110.7 . . ?
C14 C13 H13B 110.7 . . ?
H13A C13 H13B 108.8 . . ?
N3 C14 C13 106.2(6) . . ?
N3 C14 H14A 110.5 . . ?
C13 C14 H14A 110.5 . . ?
N3 C14 H14B 110.5 . . ?
C13 C14 H14B 110.5 . . ?
H14A C14 H14B 108.7 . . ?
C16 C15 N3 115.1(5) . . ?
C16 C15 H15A 108.5 . . ?
N3 C15 H15A 108.5 . . ?
C16 C15 H15B 108.5 . . ?
N3 C15 H15B 108.5 . . ?
H15A C15 H15B 107.5 . . ?
C21 C16 C17 117.7(8) . . ?
C21 C16 C15 120.1(8) . . ?
C17 C16 C15 122.0(6) . . ?
C18 C17 C16 120.7(8) . . ?
C18 C17 H17 119.6 . . ?
C16 C17 H17 119.6 . . ?
C19 C18 C17 121.3(11) . . ?
C19 C18 H18 119.3 . . ?
C17 C18 H18 119.3 . . ?
C18 C19 C20 119.2(9) . . ?
C18 C19 H19 120.4 . . ?
C20 C19 H19 120.4 . . ?
C19 C20 C21 120.0(8) . . ?
C19 C20 H20 120.0 . . ?
C21 C20 H20 120.0 . . ?
C16 C21 C20 120.9(10) . . ?
C16 C21 H21 119.5 . . ?
C20 C21 H21 119.5 . . ?
C23 C22 C27 120.3(5) . . ?
C23 C22 C3 123.0(5) . . ?
C27 C22 C3 116.7(5) . . ?
C22 C23 C24 119.9(6) . . ?
C22 C23 H23 120.0 . . ?
C24 C23 H23 120.0 . . ?
C25 C24 C23 119.9(6) . . ?
C25 C24 H24 120.0 . . ?
C23 C24 H24 120.0 . . ?
C26 C25 C24 120.4(6) . . ?
C26 C25 H25 119.8 . . ?
C24 C25 H25 119.8 . . ?
C25 C26 C27 120.3(7) . . ?
C25 C26 H26 119.9 . . ?
C27 C26 H26 119.9 . . ?
C26 C27 C22 119.1(6) . . ?
C26 C27 H27 120.5 . . ?
C22 C27 H27 120.5 . . ?
C30 C28 C29 119.9(6) . . ?
C30 C28 C2 116.8(5) . . ?
C29 C28 C2 58.0(4) . . ?
C30 C28 H28 116.5 . . ?
C29 C28 H28 116.4 . . ?
C2 C28 H28 116.5 . . ?
C2 C29 C28 62.9(4) . . ?
C2 C29 H29A 117.5 . . ?
C28 C29 H29A 117.5 . . ?
C2 C29 H29B 117.5 . . ?
C28 C29 H29B 117.5 . . ?
H29A C29 H29B 114.6 . . ?
O3 C30 O4 124.5(6) . . ?
O3 C30 C28 125.8(6) . . ?
O4 C30 C28 109.6(6) . . ?
O4 C31 H31A 109.5 . . ?
O4 C31 H31B 109.5 . . ?
H31A C31 H31B 109.5 . . ?
O4 C31 H31C 109.5 . . ?
H31A C31 H31C 109.5 . . ?
H31B C31 H31C 109.5 . . ?

loop_
_geom_bond_atom_site_label_1
_geom_bond_atom_site_label_2
_geom_bond_distance
_geom_bond_site_symmetry_2
_geom_bond_publ_flag
Ni1 N1 1.847(4) . ?
Ni1 N2 1.860(4) . ?
Ni1 O1 1.877(4) . ?
Ni1 N3 1.932(5) . ?
O1 C1 1.298(7) . ?
O2 C1 1.222(8) . ?
O3 C30 1.187(8) . ?
O4 C30 1.338(8) . ?
O4 C31 1.457(11) . ?
O5 C10 1.224(8) . ?
N1 C3 1.289(7) . ?
N1 C2 1.454(7) . ?
N2 C10 1.371(8) . ?
N2 C9 1.396(8) . ?
N3 C14 1.496(9) . ?
N3 C11 1.505(7) . ?
N3 C15 1.513(8) . ?
C1 C2 1.494(8) . ?
C2 C29 1.485(8) . ?
C2 C28 1.558(8) . ?
C3 C4 1.467(7) . ?
C3 C22 1.498(7) . ?
C4 C5 1.415(8) . ?
C4 C9 1.417(7) . ?
C5 C6 1.380(9) . ?
C5 H5 0.9300 . ?
C6 C7 1.373(11) . ?
C6 H6 0.9300 . ?
C7 C8 1.369(11) . ?
C7 H7 0.9300 . ?
C8 C9 1.401(8) . ?
C8 H8 0.9300 . ?
C10 C11 1.497(9) . ?
C11 C12 1.528(8) . ?
C11 H11 0.9800 . ?
C12 C13 1.534(12) . ?
C12 H12A 0.9700 . ?
C12 H12B 0.9700 . ?
C13 C14 1.534(10) . ?
C13 H13A 0.9700 . ?
C13 H13B 0.9700 . ?
C14 H14A 0.9700 . ?
C14 H14B 0.9700 . ?
C15 C16 1.506(10) . ?
C15 H15A 0.9700 . ?
C15 H15B 0.9700 . ?
C16 C21 1.373(10) . ?
C16 C17 1.392(12) . ?
C17 C18 1.389(13) . ?
C17 H17 0.9300 . ?
C18 C19 1.349(15) . ?
C18 H18 0.9300 . ?
C19 C20 1.377(17) . ?
C19 H19 0.9300 . ?
C20 C21 1.409(16) . ?
C20 H20 0.9300 . ?
C21 H21 0.9300 . ?
C22 C23 1.371(9) . ?
C22 C27 1.391(8) . ?
C23 C24 1.387(9) . ?
C23 H23 0.9300 . ?
C24 C25 1.373(11) . ?
C24 H24 0.9300 . ?
C25 C26 1.369(13) . ?
C25 H25 0.9300 . ?
C26 C27 1.389(9) . ?
C26 H26 0.9300 . ?
C27 H27 0.9300 . ?
C28 C30 1.480(9) . ?
C28 C29 1.503(9) . ?
C28 H28 0.9800 . ?
C29 H29A 0.9700 . ?
C29 H29B 0.9700 . ?
C31 H31A 0.9600 . ?
C31 H31B 0.9600 . ?
C31 H31C 0.9600 . ?
